data_9008309
loop_
_publ_author_name
'Gies, H.'

_publ_section_title
;
 Studies on clathrasils. III. Crystal structure of
 melanophlogite, a natural clathrate compound of silica
;
_journal_name_full 'Zeitschrift fur Kristallographie'
_journal_page_first 247
_journal_page_last 257
_journal_volume 164
_journal_year 1983
_chemical_formula_sum 'C1.66 N2.34 O46 Si23'
_chemical_name_mineral Melanophlogite
_space_group_IT_number 223
_symmetry_space_group_name_Hall '-P 4n 2 3'
_symmetry_space_group_name_H-M 'P m -3 n'
_cell_angle_alpha 90
_cell_angle_beta 90
_cell_angle_gamma 90
_cell_length_a 13.436
_cell_length_b 13.436
_cell_length_c 13.436
_cell_formula_units_Z 2
_cell_volume 2425.549
_database_code_amcsd 0010856
_exptl_crystal_density_diffrn 1.964
_cod_original_sg_symbol_H-M 'P m 3 n'
_cod_original_formula_sum 'N2.34 C1.66 Si23 O46'
_cod_database_code 9008309

loop_
_space_group_symop_operation_xyz
x,y,z
z,-x,y
-y,z,-x
x,-y,z
-z,x,-y
y,-z,x
-x,y,-z
1/2+x,1/2-z,1/2-y
1/2-z,1/2+y,1/2+x
1/2+y,1/2-x,1/2-z
1/2-x,1/2+z,1/2+y
1/2+z,1/2-y,1/2-x
1/2-y,1/2+x,1/2+z
1/2+x,1/2+z,1/2+y
1/2-z,1/2-y,1/2-x
1/2+y,1/2+x,1/2+z
1/2-x,1/2-z,1/2-y
1/2+z,1/2+y,1/2+x
1/2-y,1/2-x,1/2-z
z,x,-y
-y,-z,x
x,y,-z
-z,-x,y
y,z,-x
-x,-y,z
-z,x,y
y,-z,-x
-x,y,z
z,-x,-y
-y,z,x
x,-y,-z
1/2-x,1/2+z,1/2-y
1/2+z,1/2-y,1/2+x
1/2-y,1/2+x,1/2-z
1/2+x,1/2-z,1/2+y
1/2-z,1/2+y,1/2-x
1/2+y,1/2-x,1/2+z
1/2-x,1/2-z,1/2+y
1/2+z,1/2+y,1/2-x
1/2-y,1/2-x,1/2+z
1/2+x,1/2+z,1/2-y
1/2-z,1/2-y,1/2+x
1/2+y,1/2+x,1/2-z
-z,-x,-y
y,z,x
-x,-y,-z
z,x,y
-y,-z,-x

loop_
_atom_site_aniso_label
_atom_site_aniso_U_11
_atom_site_aniso_U_22
_atom_site_aniso_U_33
_atom_site_aniso_U_12
_atom_site_aniso_U_13
_atom_site_aniso_U_23
N56 0.24300 1.01000 0.24300 0.00000 0.00000 0.00000
C56 0.24300 1.01000 0.24300 0.00000 0.00000 0.00000
C5 0.17400 0.17400 0.17400 0.00000 0.00000 0.00000
Si1 0.02590 0.01930 0.01980 0.00000 0.00000 -0.00200
Si2 0.02180 0.02180 0.02180 -0.00020 -0.00020 -0.00020
Si3 0.01270 0.02080 0.02080 0.00000 0.00000 0.00000
O1 0.05360 0.06730 0.06460 0.03220 -0.01250 0.01070
O2 0.10220 0.03680 0.04260 0.00000 0.00000 -0.02560
O3 0.03830 0.01640 0.05020 0.00000 0.00000 0.00000
O4 0.07360 0.07360 0.07360 -0.02690 -0.02690 -0.02690

loop_
_atom_site_label
_atom_site_fract_x
_atom_site_fract_y
_atom_site_fract_z
_atom_site_occupancy
_atom_site_U_iso_or_equiv
N56 0.25000 0.50000 0.00000 0.78000 ?
C56 0.25000 0.50000 0.00000 0.22000 ?
C5 0.00000 0.00000 0.00000 1.00000 ?
Si1 0.00000 0.30980 0.11420 1.00000 0.02167
Si2 0.18260 0.18260 0.18260 1.00000 0.02180
Si3 0.25000 0.00000 0.50000 1.00000 0.01810
O1 0.09630 0.24650 0.13600 1.00000 0.06183
O2 0.00000 0.40560 0.18130 1.00000 0.06054
O3 0.34230 0.00000 0.00000 1.00000 0.03497
O4 0.25000 0.25000 0.25000 1.00000 0.07360

loop_
_cod_related_entry_id
_cod_related_entry_database
_cod_related_entry_code
1 AMCSD 0010856
